data_4338646
loop_
_publ_author_name
'Moushi, Eleni E.'
'Stamatatos, Theocharis C.'
'Wernsdorfer, Wolfgang'
'Nastopoulos, Vassilios'
'Christou, George'
'Tasiopoulos, Anastasios J.'

_publ_section_title
;
 A Mn17 Octahedron with a Giant Ground-State Spin: Occurrence in Discrete
 Form and as Multidimensional Coordination Polymers
;
_journal_coden_ASTM INOCAJ
_journal_issue 12
_journal_name_full 'Inorganic Chemistry'
_journal_page_first 5049
_journal_page_last 5051
_journal_paper_doi 10.1021/ic801795x
_journal_volume 48
_journal_year 2009
_chemical_formula_moiety 'C68 H102 Mn17 N21 O36, 2(C2 H3 N), 2(H2 O)'
_chemical_formula_sum 'C72 H112 Mn17 N23 O38'
_chemical_formula_weight 2841.80
_space_group_IT_number 2
_symmetry_cell_setting triclinic
_symmetry_space_group_name_Hall '-P 1'
_symmetry_space_group_name_H-M 'P -1'
_atom_sites_solution_hydrogens geom
_atom_sites_solution_primary direct
_atom_sites_solution_secondary difmap
_audit_creation_method SHELXL-97
_cell_angle_alpha 81.603(10)
_cell_angle_beta 66.662(12)
_cell_angle_gamma 78.311(10)
_cell_formula_units_Z 1
_cell_length_a 14.0508(17)
_cell_length_b 14.6997(16)
_cell_length_c 15.200(2)
_cell_measurement_reflns_used 11249
_cell_measurement_temperature 100(2)
_cell_measurement_theta_max 30.5234
_cell_measurement_theta_min 3.0003
_cell_volume 2815.2(6)
_computing_cell_refinement 'CrysAlis RED (Oxford Diffraction, 2008)'
_computing_data_collection 'CrysAlis CCD (Oxford Diffraction, 2008)'
_computing_data_reduction 'CrysAlis RED (Oxford Diffraction, 2008)'
_computing_molecular_graphics
;
PLATON (Spek, 2008), ORTEP-3 (Farrugia, 1997)
;
_computing_publication_material 'WINGX (Farrugia, 1999)'
_computing_structure_refinement 'SHELXL-97 (Sheldrick, 1997)'
_computing_structure_solution 'SIR92 (Altomare et al., 1994)'
_diffrn_ambient_temperature 100(2)
_diffrn_detector_area_resol_mean 16.0288
_diffrn_measured_fraction_theta_full 0.990
_diffrn_measured_fraction_theta_max 0.990
_diffrn_measurement_device_type 'Oxford Diffraction Xcalibur-3 with Sapphire CCD'
_diffrn_measurement_method '\w scans'
_diffrn_radiation_monochromator graphite
_diffrn_radiation_source 'Enhance (Mo) X-ray source'
_diffrn_radiation_type MoK\a
_diffrn_radiation_wavelength 0.71073
_diffrn_reflns_av_R_equivalents 0.0424
_diffrn_reflns_av_sigmaI/netI 0.0995
_diffrn_reflns_limit_h_max 17
_diffrn_reflns_limit_h_min -17
_diffrn_reflns_limit_k_max 18
_diffrn_reflns_limit_k_min -18
_diffrn_reflns_limit_l_max 19
_diffrn_reflns_limit_l_min -19
_diffrn_reflns_number 43934
_diffrn_reflns_theta_full 27.00
_diffrn_reflns_theta_max 27.00
_diffrn_reflns_theta_min 3.16
_exptl_absorpt_coefficient_mu 1.915
_exptl_absorpt_correction_T_max 0.850
_exptl_absorpt_correction_T_min 0.794
_exptl_absorpt_correction_type multi-scan
_exptl_absorpt_process_details 'Empirical absorption correction (CrysAlis RED, Oxford Diffraction)'
_exptl_crystal_colour brown
_exptl_crystal_density_diffrn 1.676
_exptl_crystal_density_method 'not measured'
_exptl_crystal_description prism
_exptl_crystal_F_000 1434
_exptl_crystal_size_max 0.15
_exptl_crystal_size_mid 0.14
_exptl_crystal_size_min 0.08
_refine_diff_density_max 0.982
_refine_diff_density_min -0.385
_refine_diff_density_rms 0.092
_refine_ls_extinction_method none
_refine_ls_goodness_of_fit_ref 0.930
_refine_ls_hydrogen_treatment constr
_refine_ls_matrix_type full
_refine_ls_number_parameters 728
_refine_ls_number_reflns 12176
_refine_ls_number_restraints 81
_refine_ls_restrained_S_all 0.943
_refine_ls_R_factor_all 0.0816
_refine_ls_R_factor_gt 0.0379
_refine_ls_shift/su_max 0.001
_refine_ls_shift/su_mean 0.000
_refine_ls_structure_factor_coef Fsqd
_refine_ls_weighting_details 'calc w=1/[\s^2^(Fo^2^)+(0.0441P)^2^] where P=(Fo^2^+2Fc^2^)/3'
_refine_ls_weighting_scheme calc
_refine_ls_wR_factor_gt 0.0938
_refine_ls_wR_factor_ref 0.0979
_reflns_number_gt 6131
_reflns_number_total 12176
_reflns_threshold_expression >2\s(I)
_cod_data_source_file ic801795x_si_002.cif
_cod_data_source_block em361
_cod_database_code 4338646

loop_
_symmetry_equiv_pos_as_xyz
'x, y, z'
'-x, -y, -z'

loop_
_atom_site_label
_atom_site_type_symbol
_atom_site_fract_x
_atom_site_fract_y
_atom_site_fract_z
_atom_site_U_iso_or_equiv
_atom_site_adp_type
_atom_site_occupancy
_atom_site_symmetry_multiplicity
_atom_site_calc_flag
_atom_site_refinement_flags
_atom_site_disorder_assembly
_atom_site_disorder_group
Mn1 Mn 1.0000 0.0000 0.0000 0.01522(19) Uani 1 2 d S . .
Mn2 Mn 0.80219(5) -0.16997(4) 0.27335(4) 0.01952(15) Uani 1 1 d . . .
Mn3 Mn 0.77332(4) -0.08803(4) 0.07481(4) 0.01774(14) Uani 1 1 d . . .
Mn4 Mn 0.98354(5) -0.21773(4) 0.06845(4) 0.01918(15) Uani 1 1 d . . .
Mn5 Mn 0.80306(4) 0.04566(4) 0.21822(4) 0.01837(15) Uani 1 1 d . . .
Mn6 Mn 1.01265(5) -0.08095(4) 0.20574(4) 0.01909(15) Uani 1 1 d . . .
Mn7 Mn 0.57947(5) -0.04248(4) 0.28506(4) 0.02172(15) Uani 1 1 d . . .
Mn8 Mn 0.96993(5) -0.13423(4) -0.13480(4) 0.01982(15) Uani 1 1 d . . .
Mn9 Mn 1.01659(5) -0.29755(4) 0.26489(4) 0.02480(16) Uani 1 1 d . . .
N1 N 0.4608(3) 0.0775(2) 0.2519(2) 0.0252(8) Uani 1 1 d . . .
C1 C 0.3606(3) 0.0976(3) 0.3106(3) 0.0326(11) Uani 1 1 d . . .
H1 H 0.3300 0.0510 0.3550 0.039 Uiso 1 1 calc R . .
C2 C 0.2997(3) 0.1839(3) 0.3092(3) 0.0365(11) Uani 1 1 d . . .
H2 H 0.2301 0.1948 0.3514 0.044 Uiso 1 1 calc R . .
C3 C 0.3445(4) 0.2530(3) 0.2439(3) 0.0387(12) Uani 1 1 d . . .
H3 H 0.3065 0.3125 0.2422 0.046 Uiso 1 1 calc R . .
C4 C 0.4463(3) 0.2326(3) 0.1814(3) 0.0357(11) Uani 1 1 d . . .
H4 H 0.4781 0.2778 0.1357 0.043 Uiso 1 1 calc R . .
C5 C 0.5010(3) 0.1450(3) 0.1867(3) 0.0316(11) Uani 1 1 d . . .
H5 H 0.5696 0.1318 0.1426 0.038 Uiso 1 1 calc R . .
N2 N 0.4712(3) -0.1595(2) 0.3181(2) 0.0295(9) Uani 1 1 d . . .
C6 C 0.5162(4) -0.2356(3) 0.2681(3) 0.0404(12) Uani 1 1 d . . .
H6 H 0.5790 -0.2338 0.2154 0.048 Uiso 1 1 calc R . .
C7 C 0.4732(4) -0.3150(3) 0.2918(4) 0.0589(16) Uani 1 1 d . . .
H7 H 0.5062 -0.3659 0.2550 0.071 Uiso 1 1 calc R . .
C8 C 0.3815(4) -0.3203(4) 0.3697(4) 0.0595(16) Uani 1 1 d . . .
H8 H 0.3511 -0.3741 0.3863 0.071 Uiso 1 1 calc R . .
C9 C 0.3367(4) -0.2451(4) 0.4218(3) 0.0418(12) Uani 1 1 d . . .
H9 H 0.2754 -0.2472 0.4761 0.050 Uiso 1 1 calc R . .
C10 C 0.3819(3) -0.1651(3) 0.3944(3) 0.0318(11) Uani 1 1 d . . .
H10 H 0.3491 -0.1135 0.4303 0.038 Uiso 1 1 calc R . .
N3 N 0.9566(2) -0.2252(2) -0.2343(2) 0.0244(8) Uani 1 1 d . . .
C11 C 1.0017(3) -0.2083(3) -0.3295(3) 0.0316(11) Uani 1 1 d . . .
H11 H 1.0323 -0.1548 -0.3530 0.038 Uiso 1 1 calc R . .
C12 C 1.0051(3) -0.2659(4) -0.3940(3) 0.0401(12) Uani 1 1 d . . .
H12 H 1.0375 -0.2520 -0.4598 0.048 Uiso 1 1 calc R . .
C13 C 0.9602(4) -0.3441(4) -0.3600(4) 0.0467(13) Uani 1 1 d . . .
H13 H 0.9622 -0.3848 -0.4024 0.056 Uiso 1 1 calc R . .
C14 C 0.9127(4) -0.3624(3) -0.2646(4) 0.0419(13) Uani 1 1 d . . .
H14 H 0.8807 -0.4151 -0.2405 0.050 Uiso 1 1 calc R . .
C15 C 0.9122(3) -0.3020(3) -0.2035(3) 0.0305(10) Uani 1 1 d . . .
H15 H 0.8795 -0.3152 -0.1377 0.037 Uiso 1 1 calc R . .
O1 O 1.0858(2) -0.17974(17) 0.25823(19) 0.0281(7) Uani 1 1 d . . .
O2 O 1.0728(2) 0.01354(17) 0.22261(18) 0.0241(6) Uani 1 1 d . . .
C16 C 1.1626(4) -0.1742(3) 0.2967(4) 0.0456(13) Uani 1 1 d . . .
H16A H 1.2154 -0.2296 0.2832 0.055 Uiso 1 1 calc R . .
H16B H 1.1288 -0.1719 0.3659 0.055 Uiso 1 1 calc R . .
C17 C 1.2152(4) -0.0885(3) 0.2538(4) 0.0536(14) Uani 1 1 d . . .
H17A H 1.2680 -0.0881 0.2798 0.064 Uiso 1 1 calc R . .
H17B H 1.2503 -0.0917 0.1848 0.064 Uiso 1 1 calc R . .
C18 C 1.1395(3) -0.0014(3) 0.2744(3) 0.0348(11) Uani 1 1 d . . .
H18A H 1.0969 -0.0030 0.3426 0.042 Uiso 1 1 calc R . .
H18B H 1.1777 0.0505 0.2588 0.042 Uiso 1 1 calc R . .
O3 O 0.65967(19) 0.07783(17) 0.28519(18) 0.0238(6) Uani 1 1 d . . .
O4 O 0.84692(19) 0.15268(17) 0.23101(18) 0.0233(6) Uani 1 1 d . . .
C19 C 0.6135(3) 0.1559(3) 0.3416(3) 0.0317(11) Uani 1 1 d . . .
H19B H 0.6119 0.1374 0.4061 0.038 Uiso 1 1 calc R . .
H19A H 0.5415 0.1745 0.3463 0.038 Uiso 1 1 calc R . .
C20 C 0.6697(3) 0.2374(3) 0.3027(3) 0.0425(13) Uani 1 1 d . . .
H20A H 0.6689 0.2571 0.2391 0.051 Uiso 1 1 calc R . .
H20B H 0.6315 0.2884 0.3433 0.051 Uiso 1 1 calc R . .
C21 C 0.7797(3) 0.2200(3) 0.2958(3) 0.0400(12) Uani 1 1 d . . .
H21A H 0.8074 0.2782 0.2758 0.048 Uiso 1 1 calc R . .
H21B H 0.7806 0.1997 0.3591 0.048 Uiso 1 1 calc R . .
O5 O 0.8495(2) -0.27612(17) 0.33989(18) 0.0262(7) Uani 1 1 d . A .
O6 O 0.6617(2) -0.15971(18) 0.35026(18) 0.0267(7) Uani 1 1 d . A .
C22 C 0.7919(3) -0.3100(3) 0.4351(3) 0.0349(11) Uani 1 1 d . . .
H22A H 0.7994 -0.2746 0.4805 0.042 Uiso 0.601(12) 1 calc PR A 1
H22B H 0.8204 -0.3746 0.4454 0.042 Uiso 0.601(12) 1 calc PR A 1
H22C H 0.8358 -0.3194 0.4724 0.042 Uiso 0.399(12) 1 d PR A 2
H22D H 0.7741 -0.3699 0.4333 0.042 Uiso 0.399(12) 1 d PR A 2
C23A C 0.6774(6) -0.3022(6) 0.4532(6) 0.035(3) Uani 0.601(12) 1 d P A 1
H23A H 0.6712 -0.3417 0.4106 0.042 Uiso 0.601(12) 1 calc PR A 1
H23B H 0.6420 -0.3269 0.5185 0.042 Uiso 0.601(12) 1 calc PR A 1
C24 C 0.6224(4) -0.2109(3) 0.4408(3) 0.0475(14) Uani 1 1 d . . .
H24A H 0.5505 -0.2167 0.4536 0.057 Uiso 0.601(12) 1 calc PR A 1
H24B H 0.6204 -0.1739 0.4896 0.057 Uiso 0.601(12) 1 calc PR A 1
H24C H 0.5635 -0.1710 0.4838 0.057 Uiso 0.399(12) 1 d PR A 2
H24D H 0.5954 -0.2632 0.4321 0.057 Uiso 0.399(12) 1 d PR A 2
C23B C 0.6908(9) -0.2434(9) 0.4856(8) 0.034(4) Uani 0.399(12) 1 d P A 2
H23C H 0.6526 -0.2747 0.5466 0.040 Uiso 0.399(12) 1 calc PR A 2
H23D H 0.7111 -0.1899 0.5000 0.040 Uiso 0.399(12) 1 calc PR A 2
O7 O 0.7894(2) -0.12329(18) -0.04420(18) 0.0268(7) Uani 1 1 d . . .
O8 O 0.62704(19) -0.07996(17) 0.13596(17) 0.0223(6) Uani 1 1 d . . .
C25 C 0.7048(3) -0.1203(3) -0.0735(3) 0.0292(10) Uani 1 1 d . . .
H25A H 0.7259 -0.1639 -0.1225 0.035 Uiso 1 1 calc R . .
H25B H 0.6898 -0.0584 -0.1021 0.035 Uiso 1 1 calc R . .
C26 C 0.6060(3) -0.1435(3) 0.0070(3) 0.0306(10) Uani 1 1 d . . .
H26A H 0.6206 -0.2055 0.0355 0.037 Uiso 1 1 calc R . .
H26B H 0.5534 -0.1442 -0.0192 0.037 Uiso 1 1 calc R . .
C27 C 0.5617(3) -0.0753(3) 0.0847(3) 0.0285(10) Uani 1 1 d . . .
H27A H 0.5526 -0.0126 0.0555 0.034 Uiso 1 1 calc R . .
H27B H 0.4932 -0.0883 0.1291 0.034 Uiso 1 1 calc R . .
O9 O 1.0455(2) -0.32718(17) 0.12024(18) 0.0260(7) Uani 1 1 d . B .
O10 O 1.0164(2) -0.25819(17) -0.05277(17) 0.0240(6) Uani 1 1 d . B .
C28 C 1.1024(3) -0.4074(3) 0.0706(3) 0.0296(11) Uani 1 1 d . . .
H28A H 1.0901 -0.4620 0.1153 0.035 Uiso 0.550(15) 1 calc PR B 1
H28B H 1.1768 -0.4041 0.0463 0.035 Uiso 0.550(15) 1 calc PR B 1
H28C H 1.0579 -0.4552 0.0903 0.035 Uiso 0.450(15) 1 d PR B 2
H28D H 1.1621 -0.4310 0.0889 0.035 Uiso 0.450(15) 1 d PR B 2
C29A C 1.0738(10) -0.4181(6) -0.0098(6) 0.035(3) Uani 0.550(15) 1 d P B 1
H29A H 1.1192 -0.4725 -0.0415 0.042 Uiso 0.550(15) 1 calc PR B 1
H29B H 1.0028 -0.4323 0.0174 0.042 Uiso 0.550(15) 1 calc PR B 1
C30 C 1.0772(4) -0.3444(3) -0.0820(3) 0.0513(15) Uani 1 1 d . . .
H30A H 1.1497 -0.3351 -0.1153 0.062 Uiso 0.550(15) 1 calc PR B 1
H30B H 1.0556 -0.3645 -0.1283 0.062 Uiso 0.550(15) 1 calc PR B 1
H30C H 1.0290 -0.3861 -0.0756 0.062 Uiso 0.450(15) 1 d PR B 2
H30D H 1.1191 -0.3358 -0.1500 0.062 Uiso 0.450(15) 1 d PR B 2
C29B C 1.1407(12) -0.3889(8) -0.0389(8) 0.032(4) Uani 0.450(15) 1 d P B 2
H29C H 1.1988 -0.3544 -0.0582 0.038 Uiso 0.450(15) 1 calc PR B 2
H29D H 1.1698 -0.4489 -0.0659 0.038 Uiso 0.450(15) 1 calc PR B 2
C31 C 1.1654(4) -0.4817(3) 0.4133(4) 0.0617(16) Uani 1 1 d . . .
H31A H 1.2213 -0.5221 0.3697 0.092 Uiso 1 1 calc R . .
H31B H 1.1179 -0.5183 0.4620 0.092 Uiso 1 1 calc R . .
H31C H 1.1941 -0.4467 0.4427 0.092 Uiso 1 1 calc R . .
C32 C 1.1073(4) -0.4157(3) 0.3587(4) 0.0385(12) Uani 1 1 d U . .
O11 O 1.0322(3) -0.3604(3) 0.4031(2) 0.0666(11) Uani 1 1 d U . .
O12 O 1.1369(3) -0.4171(2) 0.2701(3) 0.0634(11) Uani 1 1 d U . .
C33 C 1.2719(3) -0.2177(3) 0.0258(3) 0.0377(12) Uani 1 1 d . . .
H33A H 1.2931 -0.2590 -0.0244 0.057 Uiso 1 1 calc R . .
H33B H 1.2290 -0.2466 0.0853 0.057 Uiso 1 1 calc R . .
H33C H 1.3330 -0.2044 0.0320 0.057 Uiso 1 1 calc R . .
C34 C 1.2110(3) -0.1296(2) 0.0017(3) 0.0171(9) Uani 1 1 d . . .
O13 O 1.1112(2) -0.11990(17) 0.03751(18) 0.0243(6) Uani 1 1 d . . .
O14 O 0.7415(2) 0.0697(2) 0.0498(3) 0.0629(11) Uani 1 1 d U . .
N4 N 0.8129(2) -0.2441(2) 0.1350(2) 0.0231(8) Uani 1 1 d . . .
N5 N 0.7863(3) -0.3036(2) 0.1065(3) 0.0313(9) Uani 1 1 d . . .
N6 N 0.7631(3) -0.3577(3) 0.0745(3) 0.0532(12) Uani 1 1 d . . .
N7 N 0.8533(2) -0.0518(2) 0.3297(2) 0.0209(8) Uani 1 1 d . . .
N8 N 0.8420(3) -0.0287(2) 0.4073(3) 0.0298(9) Uani 1 1 d . . .
N9 N 0.8313(3) -0.0032(4) 0.4779(3) 0.0724(15) Uani 1 1 d U . .
N10 N 0.4773(3) -0.0103(2) 0.4362(2) 0.0280(9) Uani 1 1 d . . .
N11 N 0.5000 0.0000 0.5000 0.0246(12) Uani 1 2 d S . .
O15 O 0.92491(19) -0.10067(16) 0.01850(16) 0.0182(6) Uani 1 1 d . . .
O16 O 0.94703(19) -0.17622(16) 0.19163(16) 0.0184(6) Uani 1 1 d . . .
O17 O 0.76338(19) -0.06432(16) 0.19881(17) 0.0189(6) Uani 1 1 d . . .
O18 O 0.94862(18) 0.01421(16) 0.13512(16) 0.0173(6) Uani 1 1 d . . .
C35 C 0.7920(5) 0.4726(4) 0.3387(4) 0.0600(16) Uani 1 1 d U . .
C36 C 0.8388(6) 0.5293(4) 0.2575(4) 0.098(2) Uani 1 1 d U . .
H36A H 0.8285 0.5917 0.2751 0.148 Uiso 1 1 calc R . .
H36B H 0.8076 0.5292 0.2116 0.148 Uiso 1 1 calc R . .
H36C H 0.9127 0.5063 0.2296 0.148 Uiso 1 1 calc R . .
N12 N 0.7522(5) 0.4277(4) 0.4068(4) 0.0860(17) Uani 1 1 d U . .
O19A O 0.5150(14) -0.4208(12) 0.0544(11) 0.119(6) Uani 0.30 1 d PU . .
O19B O 0.5862(19) -0.5005(17) 0.1018(18) 0.108(8) Uani 0.20 1 d PU . .
O20 O 0.3370(11) 0.4907(9) 0.1735(10) 0.093(4) Uani 0.30 1 d PU . .
O21 O 0.5051(15) -0.4743(12) 0.5349(13) 0.073(6) Uani 0.20 1 d PU . .

loop_
_atom_site_aniso_label
_atom_site_aniso_U_11
_atom_site_aniso_U_22
_atom_site_aniso_U_33
_atom_site_aniso_U_23
_atom_site_aniso_U_13
_atom_site_aniso_U_12
Mn1 0.0205(5) 0.0160(4) 0.0108(4) 0.0005(3) -0.0073(4) -0.0048(4)
Mn2 0.0249(3) 0.0186(3) 0.0148(3) 0.0045(2) -0.0081(3) -0.0057(3)
Mn3 0.0214(3) 0.0193(3) 0.0138(3) 0.0008(2) -0.0078(3) -0.0051(3)
Mn4 0.0253(3) 0.0171(3) 0.0154(3) 0.0012(2) -0.0091(3) -0.0030(3)
Mn5 0.0210(3) 0.0186(3) 0.0150(3) -0.0001(2) -0.0059(3) -0.0048(3)
Mn6 0.0244(3) 0.0192(3) 0.0163(3) 0.0029(2) -0.0112(3) -0.0050(3)
Mn7 0.0226(3) 0.0259(3) 0.0162(3) 0.0003(3) -0.0064(3) -0.0059(3)
Mn8 0.0274(4) 0.0197(3) 0.0147(3) 0.0005(2) -0.0097(3) -0.0065(3)
Mn9 0.0324(4) 0.0224(3) 0.0209(4) 0.0056(3) -0.0141(3) -0.0038(3)
N1 0.0236(19) 0.032(2) 0.0205(19) -0.0038(15) -0.0089(16) -0.0045(16)
C1 0.028(3) 0.047(3) 0.026(3) -0.005(2) -0.010(2) -0.012(2)
C2 0.022(2) 0.048(3) 0.038(3) -0.015(2) -0.010(2) 0.002(2)
C3 0.036(3) 0.036(3) 0.051(3) -0.009(2) -0.024(3) 0.000(2)
C4 0.036(3) 0.034(3) 0.041(3) 0.000(2) -0.020(2) -0.005(2)
C5 0.027(2) 0.039(3) 0.028(3) 0.001(2) -0.011(2) -0.003(2)
N2 0.035(2) 0.033(2) 0.023(2) 0.0025(16) -0.0113(18) -0.0128(17)
C6 0.045(3) 0.041(3) 0.031(3) -0.002(2) -0.006(2) -0.017(2)
C7 0.077(4) 0.041(3) 0.047(3) -0.011(3) 0.000(3) -0.025(3)
C8 0.065(4) 0.052(3) 0.054(4) -0.001(3) -0.004(3) -0.032(3)
C9 0.039(3) 0.065(4) 0.028(3) 0.008(3) -0.015(2) -0.026(3)
C10 0.030(3) 0.046(3) 0.026(3) 0.004(2) -0.015(2) -0.015(2)
N3 0.027(2) 0.029(2) 0.019(2) -0.0043(15) -0.0091(16) -0.0060(15)
C11 0.035(3) 0.041(3) 0.021(3) -0.004(2) -0.012(2) -0.005(2)
C12 0.037(3) 0.061(3) 0.025(3) -0.014(2) -0.014(2) -0.001(2)
C13 0.049(3) 0.052(3) 0.052(4) -0.027(3) -0.029(3) 0.000(3)
C14 0.044(3) 0.032(3) 0.058(4) -0.020(2) -0.023(3) -0.002(2)
C15 0.027(2) 0.030(2) 0.035(3) -0.002(2) -0.014(2) -0.0017(19)
O1 0.0377(17) 0.0230(15) 0.0322(17) 0.0040(12) -0.0245(15) -0.0043(13)
O2 0.0326(16) 0.0268(15) 0.0228(16) 0.0018(12) -0.0204(14) -0.0086(12)
C16 0.061(3) 0.037(3) 0.065(4) 0.013(2) -0.054(3) -0.014(2)
C17 0.056(4) 0.045(3) 0.084(4) -0.003(3) -0.052(3) -0.008(3)
C18 0.043(3) 0.043(3) 0.031(3) 0.008(2) -0.026(2) -0.018(2)
O3 0.0216(15) 0.0251(15) 0.0217(15) -0.0065(12) -0.0034(13) -0.0039(12)
O4 0.0233(15) 0.0218(15) 0.0242(16) -0.0054(12) -0.0061(13) -0.0054(12)
C19 0.031(3) 0.034(3) 0.026(3) -0.011(2) -0.005(2) -0.002(2)
C20 0.037(3) 0.030(3) 0.051(3) -0.014(2) -0.003(2) -0.003(2)
C21 0.034(3) 0.040(3) 0.045(3) -0.022(2) -0.006(2) -0.011(2)
O5 0.0323(17) 0.0247(15) 0.0186(15) 0.0074(12) -0.0093(13) -0.0049(12)
O6 0.0286(16) 0.0307(16) 0.0177(15) 0.0106(12) -0.0078(13) -0.0085(13)
C22 0.046(3) 0.034(3) 0.020(2) 0.0152(19) -0.011(2) -0.011(2)
C23A 0.041(5) 0.029(5) 0.025(4) 0.006(4) 0.001(4) -0.014(4)
C24 0.042(3) 0.053(3) 0.029(3) 0.017(2) 0.000(3) -0.011(3)
C23B 0.039(7) 0.038(8) 0.023(7) 0.017(6) -0.012(6) -0.017(6)
O7 0.0273(16) 0.0365(17) 0.0187(16) -0.0055(13) -0.0093(13) -0.0059(13)
O8 0.0222(15) 0.0295(15) 0.0194(15) -0.0008(12) -0.0120(13) -0.0056(12)
C25 0.032(3) 0.038(3) 0.026(3) -0.005(2) -0.022(2) -0.001(2)
C26 0.029(2) 0.040(3) 0.033(3) -0.007(2) -0.020(2) -0.004(2)
C27 0.026(2) 0.033(2) 0.032(3) -0.001(2) -0.017(2) -0.0057(19)
O9 0.0330(17) 0.0210(15) 0.0226(16) 0.0031(12) -0.0121(14) -0.0010(12)
O10 0.0341(17) 0.0186(14) 0.0187(15) -0.0015(11) -0.0111(13) -0.0003(12)
C28 0.033(3) 0.022(2) 0.028(3) -0.0025(19) -0.010(2) 0.0039(19)
C29A 0.044(7) 0.023(5) 0.026(5) -0.004(4) -0.005(5) 0.002(5)
C30 0.077(4) 0.032(3) 0.033(3) -0.011(2) -0.019(3) 0.019(3)
C29B 0.036(8) 0.023(6) 0.035(7) -0.006(5) -0.018(6) 0.010(5)
C31 0.085(4) 0.048(3) 0.080(4) 0.019(3) -0.067(4) -0.014(3)
C32 0.059(3) 0.019(2) 0.053(3) 0.013(2) -0.039(3) -0.013(2)
O11 0.071(3) 0.082(3) 0.040(2) 0.024(2) -0.030(2) 0.002(2)
O12 0.089(3) 0.049(2) 0.056(2) -0.0114(18) -0.049(2) 0.0317(19)
C33 0.029(3) 0.036(3) 0.042(3) 0.012(2) -0.011(2) -0.007(2)
C34 0.024(2) 0.0113(19) 0.014(2) -0.0010(16) -0.0069(19) -0.0001(17)
O13 0.0239(16) 0.0244(15) 0.0236(16) 0.0042(12) -0.0096(14) -0.0046(12)
O14 0.0312(18) 0.0333(19) 0.081(3) 0.0322(18) 0.0078(18) 0.0026(15)
N4 0.029(2) 0.0214(18) 0.0213(19) 0.0024(15) -0.0112(16) -0.0075(15)
N5 0.029(2) 0.021(2) 0.045(2) -0.0002(18) -0.0169(19) -0.0006(16)
N6 0.062(3) 0.030(2) 0.086(3) -0.021(2) -0.041(3) -0.007(2)
N7 0.030(2) 0.0241(18) 0.0107(18) -0.0001(14) -0.0085(16) -0.0078(15)
N8 0.025(2) 0.039(2) 0.023(2) -0.0040(18) -0.0069(18) -0.0055(17)
N9 0.057(3) 0.120(4) 0.048(3) -0.043(3) -0.009(2) -0.028(3)
N10 0.029(2) 0.038(2) 0.021(2) -0.0012(18) -0.0107(18) -0.0107(16)
N11 0.021(3) 0.029(3) 0.021(3) 0.003(2) -0.003(2) -0.009(2)
O15 0.0248(15) 0.0164(13) 0.0153(14) 0.0022(11) -0.0103(12) -0.0039(11)
O16 0.0250(15) 0.0188(14) 0.0129(14) 0.0021(11) -0.0086(12) -0.0060(11)
O17 0.0237(15) 0.0192(14) 0.0161(14) 0.0019(11) -0.0097(12) -0.0063(11)
O18 0.0211(14) 0.0201(14) 0.0119(14) 0.0026(11) -0.0085(12) -0.0043(11)
C35 0.093(5) 0.037(3) 0.053(4) -0.008(3) -0.025(3) -0.019(3)
C36 0.155(6) 0.062(4) 0.052(4) 0.001(3) -0.017(4) -0.008(4)
N12 0.111(5) 0.061(3) 0.077(4) 0.004(3) -0.021(3) -0.029(3)
O19A 0.160(8) 0.121(8) 0.091(7) -0.011(5) -0.061(6) -0.026(6)
O19B 0.103(9) 0.106(9) 0.118(9) -0.032(6) -0.035(6) -0.021(6)
O20 0.094(6) 0.071(6) 0.092(6) -0.024(5) -0.020(5) 0.015(5)
O21 0.062(7) 0.055(7) 0.077(7) 0.016(5) -0.012(5) 0.000(5)

loop_
_atom_type_symbol
_atom_type_description
_atom_type_scat_dispersion_real
_atom_type_scat_dispersion_imag
_atom_type_scat_source
C C 0.0033 0.0016 'International Tables Vol C Tables 4.2.6.8 and 6.1.1.4'
H H 0.0000 0.0000 'International Tables Vol C Tables 4.2.6.8 and 6.1.1.4'
N N 0.0061 0.0033 'International Tables Vol C Tables 4.2.6.8 and 6.1.1.4'
O O 0.0106 0.0060 'International Tables Vol C Tables 4.2.6.8 and 6.1.1.4'
Mn Mn 0.3368 0.7283 'International Tables Vol C Tables 4.2.6.8 and 6.1.1.4'

loop_
_geom_angle_atom_site_label_1
_geom_angle_atom_site_label_2
_geom_angle_atom_site_label_3
_geom_angle
_geom_angle_site_symmetry_1
_geom_angle_site_symmetry_3
O15 Mn1 O15 180.00(12) 2_755 .
O15 Mn1 O18 92.69(10) 2_755 2_755
O15 Mn1 O18 87.31(10) . 2_755
O15 Mn1 O18 87.31(10) 2_755 .
O15 Mn1 O18 92.69(10) . .
O18 Mn1 O18 180.0 2_755 .
O15 Mn1 O13 100.19(10) 2_755 .
O15 Mn1 O13 79.81(10) . .
O18 Mn1 O13 97.86(9) 2_755 .
O18 Mn1 O13 82.14(9) . .
O15 Mn1 O13 79.82(10) 2_755 2_755
O15 Mn1 O13 100.18(10) . 2_755
O18 Mn1 O13 82.14(9) 2_755 2_755
O18 Mn1 O13 97.86(9) . 2_755
O13 Mn1 O13 180.00(10) . 2_755
O15 Mn1 Mn8 136.76(7) 2_755 .
O15 Mn1 Mn8 43.24(7) . .
O18 Mn1 Mn8 44.07(7) 2_755 .
O18 Mn1 Mn8 135.93(7) . .
O13 Mn1 Mn8 88.63(7) . .
O13 Mn1 Mn8 91.37(7) 2_755 .
O15 Mn1 Mn8 43.24(7) 2_755 2_755
O15 Mn1 Mn8 136.76(7) . 2_755
O18 Mn1 Mn8 135.93(7) 2_755 2_755
O18 Mn1 Mn8 44.07(7) . 2_755
O13 Mn1 Mn8 91.37(7) . 2_755
O13 Mn1 Mn8 88.63(7) 2_755 2_755
Mn8 Mn1 Mn8 180.0 . 2_755
O15 Mn1 Mn6 84.05(7) 2_755 2_755
O15 Mn1 Mn6 95.95(7) . 2_755
O18 Mn1 Mn6 32.84(7) 2_755 2_755
O18 Mn1 Mn6 147.16(7) . 2_755
O13 Mn1 Mn6 130.56(7) . 2_755
O13 Mn1 Mn6 49.44(7) 2_755 2_755
Mn8 Mn1 Mn6 59.531(17) . 2_755
Mn8 Mn1 Mn6 120.469(17) 2_755 2_755
O15 Mn1 Mn6 95.94(7) 2_755 .
O15 Mn1 Mn6 84.06(7) . .
O18 Mn1 Mn6 147.16(7) 2_755 .
O18 Mn1 Mn6 32.84(7) . .
O13 Mn1 Mn6 49.44(7) . .
O13 Mn1 Mn6 130.56(7) 2_755 .
Mn8 Mn1 Mn6 120.470(17) . .
Mn8 Mn1 Mn6 59.530(16) 2_755 .
Mn6 Mn1 Mn6 180.0 2_755 .
O6 Mn2 O5 97.43(11) . .
O6 Mn2 O17 86.37(11) . .
O5 Mn2 O17 176.03(11) . .
O6 Mn2 O16 177.97(11) . .
O5 Mn2 O16 84.54(11) . .
O17 Mn2 O16 91.67(10) . .
O6 Mn2 N7 101.16(11) . .
O5 Mn2 N7 100.05(11) . .
O17 Mn2 N7 80.26(10) . .
O16 Mn2 N7 77.94(10) . .
O6 Mn2 N4 102.81(11) . .
O5 Mn2 N4 98.69(11) . .
O17 Mn2 N4 79.28(10) . .
O16 Mn2 N4 77.34(10) . .
N7 Mn2 N4 147.21(11) . .
O6 Mn2 Mn5 96.02(8) . .
O5 Mn2 Mn5 145.71(9) . .
O17 Mn2 Mn5 34.12(7) . .
O16 Mn2 Mn5 82.04(7) . .
N7 Mn2 Mn5 46.26(8) . .
N4 Mn2 Mn5 108.84(8) . .
O6 Mn2 Mn9 138.31(8) . .
O5 Mn2 Mn9 40.95(8) . .
O17 Mn2 Mn9 135.30(8) . .
O16 Mn2 Mn9 43.63(7) . .
N7 Mn2 Mn9 87.71(8) . .
N4 Mn2 Mn9 89.07(8) . .
Mn5 Mn2 Mn9 117.94(3) . .
O6 Mn2 Mn6 146.13(9) . .
O5 Mn2 Mn6 95.05(8) . .
O17 Mn2 Mn6 82.33(7) . .
O16 Mn2 Mn6 32.73(7) . .
N7 Mn2 Mn6 45.50(8) . .
N4 Mn2 Mn6 106.24(8) . .
Mn5 Mn2 Mn6 58.29(2) . .
Mn9 Mn2 Mn6 59.67(2) . .
O6 Mn2 Mn4 147.60(9) . .
O5 Mn2 Mn4 94.30(8) . .
O17 Mn2 Mn4 81.85(7) . .
O16 Mn2 Mn4 32.26(7) . .
N7 Mn2 Mn4 106.38(8) . .
N4 Mn2 Mn4 45.37(8) . .
Mn5 Mn2 Mn4 90.94(2) . .
Mn9 Mn2 Mn4 60.53(2) . .
Mn6 Mn2 Mn4 61.61(2) . .
O6 Mn2 Mn3 97.03(8) . .
O5 Mn2 Mn3 145.27(8) . .
O17 Mn2 Mn3 32.26(7) . .
O16 Mn2 Mn3 81.57(7) . .
N7 Mn2 Mn3 107.85(8) . .
N4 Mn2 Mn3 47.21(7) . .
Mn5 Mn2 Mn3 62.83(2) . .
Mn9 Mn2 Mn3 119.05(3) . .
Mn6 Mn2 Mn3 90.20(2) . .
Mn4 Mn2 Mn3 58.53(2) . .
O7 Mn3 O8 98.70(11) . .
O7 Mn3 O17 174.28(11) . .
O8 Mn3 O17 83.19(11) . .
O7 Mn3 O15 83.60(11) . .
O8 Mn3 O15 176.58(11) . .
O17 Mn3 O15 94.28(10) . .
O7 Mn3 O14 100.28(13) . .
O8 Mn3 O14 85.73(11) . .
O17 Mn3 O14 85.22(12) . .
O15 Mn3 O14 96.38(11) . .
O7 Mn3 N4 93.66(11) . .
O8 Mn3 N4 95.56(11) . .
O17 Mn3 N4 80.77(11) . .
O15 Mn3 N4 81.73(10) . .
O14 Mn3 N4 165.66(13) . .
O7 Mn3 Mn4 91.78(8) . .
O8 Mn3 Mn4 141.37(8) . .
O17 Mn3 Mn4 83.47(7) . .
O15 Mn3 Mn4 35.64(7) . .
O14 Mn3 Mn4 128.90(9) . .
N4 Mn3 Mn4 46.48(8) . .
O7 Mn3 Mn2 142.22(8) . .
O8 Mn3 Mn2 90.75(8) . .
O17 Mn3 Mn2 32.10(7) . .
O15 Mn3 Mn2 85.90(7) . .
O14 Mn3 Mn2 116.93(10) . .
N4 Mn3 Mn2 48.86(8) . .
Mn4 Mn3 Mn2 60.44(2) . .
O10 Mn4 O9 97.70(11) . .
O10 Mn4 O16 178.72(11) . .
O9 Mn4 O16 83.00(11) . .
O10 Mn4 O15 84.93(10) . .
O9 Mn4 O15 176.07(11) . .
O16 Mn4 O15 94.43(10) . .
O10 Mn4 N4 97.19(12) . .
O9 Mn4 N4 98.42(11) . .
O16 Mn4 N4 81.64(11) . .
O15 Mn4 N4 84.10(11) . .
O10 Mn4 O13 102.74(10) . .
O9 Mn4 O13 99.98(10) . .
O16 Mn4 O13 78.16(10) . .
O15 Mn4 O13 76.53(10) . .
N4 Mn4 O13 150.66(10) . .
O10 Mn4 Mn3 94.77(8) . .
O9 Mn4 Mn3 146.36(8) . .
O16 Mn4 Mn3 84.08(8) . .
O15 Mn4 Mn3 35.59(7) . .
N4 Mn4 Mn3 48.91(8) . .
O13 Mn4 Mn3 107.53(6) . .
O10 Mn4 Mn2 146.21(9) . .
O9 Mn4 Mn2 92.96(8) . .
O16 Mn4 Mn2 32.57(7) . .
O15 Mn4 Mn2 86.39(7) . .
N4 Mn4 Mn2 49.38(8) . .
O13 Mn4 Mn2 106.85(7) . .
Mn3 Mn4 Mn2 61.03(2) . .
O10 Mn4 Mn8 41.24(8) . .
O9 Mn4 Mn8 138.48(8) . .
O16 Mn4 Mn8 138.19(7) . .
O15 Mn4 Mn8 43.85(7) . .
N4 Mn4 Mn8 93.96(8) . .
O13 Mn4 Mn8 87.21(6) . .
Mn3 Mn4 Mn8 63.23(2) . .
Mn2 Mn4 Mn8 124.21(3) . .
O10 Mn4 Mn9 138.26(8) . .
O9 Mn4 Mn9 40.55(8) . .
O16 Mn4 Mn9 42.45(7) . .
O15 Mn4 Mn9 136.76(7) . .
N4 Mn4 Mn9 90.75(8) . .
O13 Mn4 Mn9 88.56(6) . .
Mn3 Mn4 Mn9 120.21(3) . .
Mn2 Mn4 Mn9 59.18(2) . .
Mn8 Mn4 Mn9 175.28(3) . .
O3 Mn5 O4 99.01(11) . .
O3 Mn5 O17 83.29(11) . .
O4 Mn5 O17 177.15(11) . .
O3 Mn5 O18 173.31(11) . .
O4 Mn5 O18 83.18(10) . .
O17 Mn5 O18 94.35(10) . .
O3 Mn5 N7 102.03(11) . .
O4 Mn5 N7 98.42(11) . .
O17 Mn5 N7 82.69(11) . .
O18 Mn5 N7 83.82(10) . .
O3 Mn5 Mn6 148.62(8) . .
O4 Mn5 Mn6 93.57(8) . .
O17 Mn5 Mn6 85.24(7) . .
O18 Mn5 Mn6 36.66(7) . .
N7 Mn5 Mn6 47.43(8) . .
O3 Mn5 Mn2 94.06(8) . .
O4 Mn5 Mn2 146.80(8) . .
O17 Mn5 Mn2 34.01(7) . .
O18 Mn5 Mn2 87.35(7) . .
N7 Mn5 Mn2 48.81(8) . .
Mn6 Mn5 Mn2 61.62(2) . .
O2 Mn6 O1 96.98(12) . .
O2 Mn6 O16 178.20(11) . .
O1 Mn6 O16 83.59(11) . .
O2 Mn6 O18 85.59(11) . .
O1 Mn6 O18 172.30(11) . .
O16 Mn6 O18 94.07(10) . .
O2 Mn6 N7 97.67(11) . .
O1 Mn6 N7 102.96(12) . .
O16 Mn6 N7 80.53(11) . .
O18 Mn6 N7 83.82(11) . .
O2 Mn6 O13 105.74(10) . .
O1 Mn6 O13 95.47(10) . .
O16 Mn6 O13 75.88(9) . .
O18 Mn6 O13 76.84(9) . .
N7 Mn6 O13 148.11(11) . .
O2 Mn6 Mn5 94.92(8) . .
O1 Mn6 Mn5 149.45(9) . .
O16 Mn6 Mn5 83.77(8) . .
O18 Mn6 Mn5 36.65(7) . .
N7 Mn6 Mn5 47.43(8) . .
O13 Mn6 Mn5 108.19(6) . .
O2 Mn6 Mn9 136.78(8) . .
O1 Mn6 Mn9 40.23(8) . .
O16 Mn6 Mn9 43.61(7) . .
O18 Mn6 Mn9 137.63(8) . .
N7 Mn6 Mn9 89.38(8) . .
O13 Mn6 Mn9 88.15(6) . .
Mn5 Mn6 Mn9 119.76(3) . .
O2 Mn6 Mn2 145.35(8) . .
O1 Mn6 Mn2 95.81(9) . .
O16 Mn6 Mn2 32.84(7) . .
O18 Mn6 Mn2 85.98(7) . .
N7 Mn6 Mn2 47.98(8) . .
O13 Mn6 Mn2 104.90(6) . .
Mn5 Mn6 Mn2 60.09(2) . .
Mn9 Mn6 Mn2 59.68(2) . .
O2 Mn6 Mn8 41.24(8) . 2_755
O1 Mn6 Mn8 136.66(9) . 2_755
O16 Mn6 Mn8 138.58(8) . 2_755
O18 Mn6 Mn8 44.67(7) . 2_755
N7 Mn6 Mn8 95.41(8) . 2_755
O13 Mn6 Mn8 88.46(6) . 2_755
Mn5 Mn6 Mn8 64.84(2) . 2_755
Mn9 Mn6 Mn8 175.03(3) . 2_755
Mn2 Mn6 Mn8 124.83(3) . 2_755
O2 Mn6 Mn1 97.64(8) . .
O1 Mn6 Mn1 139.78(9) . .
O16 Mn6 Mn1 82.96(7) . .
O18 Mn6 Mn1 32.53(7) . .
N7 Mn6 Mn1 111.88(8) . .
O13 Mn6 Mn1 44.44(6) . .
Mn5 Mn6 Mn1 65.367(19) . .
Mn9 Mn6 Mn1 119.11(2) . .
Mn2 Mn6 Mn1 93.00(2) . .
Mn8 Mn6 Mn1 60.187(17) 2_755 .
O6 Mn7 O8 103.84(10) . .
O6 Mn7 N10 85.43(11) . .
O8 Mn7 N10 159.95(12) . .
O6 Mn7 O3 101.71(10) . .
O8 Mn7 O3 109.77(9) . .
N10 Mn7 O3 85.10(11) . .
O6 Mn7 N1 166.33(11) . .
O8 Mn7 N1 86.62(10) . .
N10 Mn7 N1 81.97(12) . .
O3 Mn7 N1 82.53(10) . .
O6 Mn7 O17 68.00(9) . .
O8 Mn7 O17 66.52(9) . .
N10 Mn7 O17 133.39(11) . .
O3 Mn7 O17 65.12(8) . .
N1 Mn7 O17 125.05(10) . .
O6 Mn7 N2 78.12(11) . .
O8 Mn7 N2 81.77(10) . .
N10 Mn7 N2 82.86(12) . .
O3 Mn7 N2 167.93(11) . .
N1 Mn7 N2 95.00(12) . .
O17 Mn7 N2 124.75(10) . .
O10 Mn8 O2 177.48(10) . 2_755
O10 Mn8 N3 90.06(11) . .
O2 Mn8 N3 87.86(11) 2_755 .
O10 Mn8 O15 70.52(9) . .
O2 Mn8 O15 111.98(9) 2_755 .
N3 Mn8 O15 147.40(11) . .
O10 Mn8 O18 110.75(9) . 2_755
O2 Mn8 O18 70.22(9) 2_755 2_755
N3 Mn8 O18 141.54(10) . 2_755
O15 Mn8 O18 71.04(8) . 2_755
O10 Mn8 O7 95.69(10) . .
O2 Mn8 O7 85.76(10) 2_755 .
N3 Mn8 O7 90.32(10) . .
O15 Mn8 O7 66.82(9) . .
O18 Mn8 O7 117.94(9) 2_755 .
O10 Mn8 O4 83.43(9) . 2_755
O2 Mn8 O4 95.01(9) 2_755 2_755
N3 Mn8 O4 86.59(10) . 2_755
O15 Mn8 O4 115.63(9) . 2_755
O18 Mn8 O4 65.22(8) 2_755 2_755
O7 Mn8 O4 176.78(9) . 2_755
O10 Mn8 Mn6 147.11(7) . 2_755
O2 Mn8 Mn6 34.04(7) 2_755 2_755
N3 Mn8 Mn6 118.00(9) . 2_755
O15 Mn8 Mn6 89.94(6) . 2_755
O18 Mn8 Mn6 36.43(6) 2_755 2_755
O7 Mn8 Mn6 100.61(7) . 2_755
O4 Mn8 Mn6 81.67(6) 2_755 2_755
O10 Mn8 Mn4 34.23(7) . .
O2 Mn8 Mn4 148.23(7) 2_755 .
N3 Mn8 Mn4 121.32(9) . .
O15 Mn8 Mn4 36.42(6) . .
O18 Mn8 Mn4 89.85(6) 2_755 .
O7 Mn8 Mn4 82.12(7) . .
O4 Mn8 Mn4 98.73(7) 2_755 .
Mn6 Mn8 Mn4 120.61(2) 2_755 .
O10 Mn8 Mn1 90.86(7) . .
O2 Mn8 Mn1 91.14(7) 2_755 .
N3 Mn8 Mn1 177.03(9) . .
O15 Mn8 Mn1 35.41(6) . .
O18 Mn8 Mn1 35.63(6) 2_755 .
O7 Mn8 Mn1 92.40(7) . .
O4 Mn8 Mn1 90.72(6) 2_755 .
Mn6 Mn8 Mn1 60.282(16) 2_755 .
Mn4 Mn8 Mn1 60.326(17) . .
O1 Mn9 O5 113.26(10) . .
O1 Mn9 O9 108.95(10) . .
O5 Mn9 O9 106.38(10) . .
O1 Mn9 O12 104.33(13) . .
O5 Mn9 O12 131.02(13) . .
O9 Mn9 O12 88.99(12) . .
O1 Mn9 O16 70.70(9) . .
O5 Mn9 O16 71.47(9) . .
O9 Mn9 O16 69.62(9) . .
O12 Mn9 O16 153.93(12) . .
O1 Mn9 O11 94.34(13) . .
O5 Mn9 O11 88.43(12) . .
O9 Mn9 O11 143.66(13) . .
O12 Mn9 O11 57.70(14) . .
O16 Mn9 O11 146.29(13) . .
O1 Mn9 C32 99.82(12) . .
O5 Mn9 C32 111.25(14) . .
O9 Mn9 C32 117.30(15) . .
O12 Mn9 C32 29.23(14) . .
O16 Mn9 C32 170.14(12) . .
O11 Mn9 C32 28.49(14) . .
O1 Mn9 Mn6 34.73(7) . .
O5 Mn9 Mn6 90.93(7) . .
O9 Mn9 Mn6 91.89(7) . .
O12 Mn9 Mn6 135.72(11) . .
O16 Mn9 Mn6 36.17(6) . .
O11 Mn9 Mn6 121.47(11) . .
C32 Mn9 Mn6 134.14(10) . .
O1 Mn9 Mn2 91.76(7) . .
O5 Mn9 Mn2 35.18(7) . .
O9 Mn9 Mn2 88.90(7) . .
O12 Mn9 Mn2 163.57(11) . .
O16 Mn9 Mn2 36.32(6) . .
O11 Mn9 Mn2 118.63(11) . .
C32 Mn9 Mn2 145.24(13) . .
Mn6 Mn9 Mn2 60.65(2) . .
O1 Mn9 Mn4 89.61(7) . .
O5 Mn9 Mn4 89.23(7) . .
O9 Mn9 Mn4 34.56(7) . .
O12 Mn9 Mn4 122.07(10) . .
O16 Mn9 Mn4 35.06(6) . .
O11 Mn9 Mn4 175.96(11) . .
C32 Mn9 Mn4 151.22(14) . .
Mn6 Mn9 Mn4 61.85(2) . .
Mn2 Mn9 Mn4 60.28(2) . .
C1 N1 C5 116.6(4) . .
C1 N1 Mn7 123.8(3) . .
C5 N1 Mn7 116.7(3) . .
N1 C1 C2 123.7(4) . .
C3 C2 C1 118.4(4) . .
C4 C3 C2 118.5(4) . .
C5 C4 C3 119.5(4) . .
N1 C5 C4 123.2(4) . .
C10 N2 C6 117.2(4) . .
C10 N2 Mn7 125.3(3) . .
C6 N2 Mn7 115.7(3) . .
N2 C6 C7 122.4(4) . .
C6 C7 C8 120.3(5) . .
C9 C8 C7 117.9(5) . .
C8 C9 C10 120.1(5) . .
N2 C10 C9 122.1(4) . .
C15 N3 C11 116.5(4) . .
C15 N3 Mn8 122.9(3) . .
C11 N3 Mn8 120.3(3) . .
N3 C11 C12 123.3(4) . .
C13 C12 C11 118.6(4) . .
C14 C13 C12 119.7(4) . .
C13 C14 C15 119.0(5) . .
N3 C15 C14 123.0(4) . .
C16 O1 Mn6 127.1(2) . .
C16 O1 Mn9 127.5(2) . .
Mn6 O1 Mn9 105.04(13) . .
C18 O2 Mn6 122.8(2) . .
C18 O2 Mn8 132.1(2) . 2_755
Mn6 O2 Mn8 104.72(12) . 2_755
O1 C16 C17 111.5(3) . .
C18 C17 C16 112.1(4) . .
O2 C18 C17 113.3(4) . .
C19 O3 Mn5 124.0(2) . .
C19 O3 Mn7 126.6(2) . .
Mn5 O3 Mn7 108.29(11) . .
C21 O4 Mn5 122.3(2) . .
C21 O4 Mn8 132.2(2) . 2_755
Mn5 O4 Mn8 105.13(11) . 2_755
O3 C19 C20 113.8(3) . .
C21 C20 C19 114.7(4) . .
O4 C21 C20 114.4(3) . .
C22 O5 Mn2 125.2(2) . .
C22 O5 Mn9 127.4(2) . .
Mn2 O5 Mn9 103.87(11) . .
C24 O6 Mn2 123.3(3) . .
C24 O6 Mn7 129.4(3) . .
Mn2 O6 Mn7 106.70(11) . .
O5 C22 C23A 111.4(4) . .
O5 C22 C23B 112.8(5) . .
C24 C23A C22 116.9(6) . .
C23B C24 O6 116.9(6) . .
C23B C24 C23A 47.8(6) . .
O6 C24 C23A 118.2(4) . .
C24 C23B C22 119.6(10) . .
C25 O7 Mn3 123.9(2) . .
C25 O7 Mn8 130.3(2) . .
Mn3 O7 Mn8 104.25(12) . .
C27 O8 Mn3 122.3(2) . .
C27 O8 Mn7 127.2(2) . .
Mn3 O8 Mn7 108.56(12) . .
O7 C25 C26 113.8(3) . .
C25 C26 C27 113.1(3) . .
O8 C27 C26 112.5(3) . .
C28 O9 Mn4 125.8(2) . .
C28 O9 Mn9 129.3(2) . .
Mn4 O9 Mn9 104.88(12) . .
C30 O10 Mn4 122.9(3) . .
C30 O10 Mn8 131.3(2) . .
Mn4 O10 Mn8 104.53(11) . .
O9 C28 C29A 113.2(4) . .
O9 C28 C29B 113.1(5) . .
C30 C29A C28 120.2(9) . .
C29B C30 O10 120.6(6) . .
O10 C30 C29A 117.5(5) . .
C30 C29B C28 121.9(10) . .
O11 C32 O12 120.9(4) . .
O11 C32 C31 118.5(5) . .
O12 C32 C31 120.5(5) . .
O11 C32 Mn9 61.6(3) . .
O12 C32 Mn9 59.4(2) . .
C31 C32 Mn9 176.6(3) . .
C32 O11 Mn9 89.9(3) . .
C32 O12 Mn9 91.4(3) . .
O14 C34 O13 122.9(3) 2_755 .
O14 C34 C33 118.4(4) 2_755 .
O13 C34 C33 118.7(3) . .
C34 O13 Mn1 125.9(2) . .
C34 O13 Mn4 135.6(2) . .
Mn1 O13 Mn4 88.22(9) . .
C34 O13 Mn6 120.4(2) . .
Mn1 O13 Mn6 86.12(9) . .
Mn4 O13 Mn6 85.27(8) . .
C34 O14 Mn3 136.7(3) 2_755 .
N5 N4 Mn4 120.5(3) . .
N5 N4 Mn3 116.2(3) . .
Mn4 N4 Mn3 84.61(11) . .
N5 N4 Mn2 147.2(3) . .
Mn4 N4 Mn2 85.24(11) . .
Mn3 N4 Mn2 83.93(11) . .
N6 N5 N4 176.3(5) . .
N8 N7 Mn5 123.9(3) . .
N8 N7 Mn6 124.1(3) . .
Mn5 N7 Mn6 85.14(11) . .
N8 N7 Mn2 136.4(3) . .
Mn5 N7 Mn2 84.93(11) . .
Mn6 N7 Mn2 86.51(11) . .
N9 N8 N7 176.9(5) . .
N11 N10 Mn7 130.1(2) . .
N10 N11 N10 180.00(11) . 2_656
Mn1 O15 Mn3 123.44(12) . .
Mn1 O15 Mn4 114.74(12) . .
Mn3 O15 Mn4 108.76(11) . .
Mn1 O15 Mn8 101.35(10) . .
Mn3 O15 Mn8 105.11(11) . .
Mn4 O15 Mn8 99.73(10) . .
Mn4 O16 Mn6 119.84(12) . .
Mn4 O16 Mn2 115.17(12) . .
Mn6 O16 Mn2 114.43(12) . .
Mn4 O16 Mn9 102.49(10) . .
Mn6 O16 Mn9 100.23(11) . .
Mn2 O16 Mn9 100.05(10) . .
Mn2 O17 Mn5 111.87(12) . .
Mn2 O17 Mn3 115.63(12) . .
Mn5 O17 Mn3 121.27(12) . .
Mn2 O17 Mn7 98.87(10) . .
Mn5 O17 Mn7 103.23(10) . .
Mn3 O17 Mn7 101.53(10) . .
Mn1 O18 Mn5 125.78(13) . .
Mn1 O18 Mn6 114.64(12) . .
Mn5 O18 Mn6 106.69(11) . .
Mn1 O18 Mn8 100.31(10) . 2_755
Mn5 O18 Mn8 106.47(10) . 2_755
Mn6 O18 Mn8 98.89(10) . 2_755
N12 C35 C36 178.3(7) . .

loop_
_geom_bond_atom_site_label_1
_geom_bond_atom_site_label_2
_geom_bond_distance
_geom_bond_site_symmetry_2
Mn1 O15 1.913(2) 2_755
Mn1 O15 1.913(2) .
Mn1 O18 1.916(2) 2_755
Mn1 O18 1.916(2) .
Mn1 O13 2.273(3) .
Mn1 O13 2.273(3) 2_755
Mn1 Mn8 3.2364(7) .
Mn1 Mn8 3.2365(7) 2_755
Mn1 Mn6 3.2395(7) 2_755
Mn1 Mn6 3.2396(7) .
Mn2 O6 1.841(3) .
Mn2 O5 1.885(3) .
Mn2 O17 1.904(2) .
Mn2 O16 1.910(2) .
Mn2 N7 2.387(3) .
Mn2 N4 2.446(3) .
Mn2 Mn5 3.1592(9) .
Mn2 Mn9 3.1754(10) .
Mn2 Mn6 3.2064(9) .
Mn2 Mn4 3.2112(10) .
Mn2 Mn3 3.2299(9) .
Mn3 O7 1.869(3) .
Mn3 O8 1.877(3) .
Mn3 O17 1.912(2) .
Mn3 O15 1.935(2) .
Mn3 O14 2.275(3) .
Mn3 N4 2.384(3) .
Mn3 Mn4 3.1488(9) .
Mn4 O10 1.870(3) .
Mn4 O9 1.890(3) .
Mn4 O16 1.894(2) .
Mn4 O15 1.938(2) .
Mn4 N4 2.293(3) .
Mn4 O13 2.384(3) .
Mn4 Mn8 3.2175(9) .
Mn4 Mn9 3.2190(9) .
Mn5 O3 1.857(3) .
Mn5 O4 1.863(2) .
Mn5 O17 1.909(2) .
Mn5 O18 1.932(2) .
Mn5 N7 2.292(3) .
Mn5 Mn6 3.1003(9) .
Mn6 O2 1.861(3) .
Mn6 O1 1.873(3) .
Mn6 O16 1.904(2) .
Mn6 O18 1.933(2) .
Mn6 N7 2.291(3) .
Mn6 O13 2.467(3) .
Mn6 Mn9 3.1751(9) .
Mn6 Mn8 3.2150(9) 2_755
Mn7 O6 2.211(3) .
Mn7 O8 2.214(3) .
Mn7 N10 2.234(3) .
Mn7 O3 2.282(3) .
Mn7 N1 2.315(3) .
Mn7 O17 2.367(2) .
Mn7 N2 2.394(3) .
Mn8 O10 2.191(3) .
Mn8 O2 2.191(3) 2_755
Mn8 N3 2.242(3) .
Mn8 O15 2.262(2) .
Mn8 O18 2.288(2) 2_755
Mn8 O7 2.343(3) .
Mn8 O4 2.385(3) 2_755
Mn8 Mn6 3.2150(9) 2_755
Mn9 O1 2.123(3) .
Mn9 O5 2.143(3) .
Mn9 O9 2.166(3) .
Mn9 O12 2.194(3) .
Mn9 O16 2.225(2) .
Mn9 O11 2.242(3) .
Mn9 C32 2.549(5) .
N1 C1 1.334(5) .
N1 C5 1.335(5) .
C1 C2 1.381(6) .
C2 C3 1.373(6) .
C3 C4 1.368(6) .
C4 C5 1.368(6) .
N2 C10 1.337(5) .
N2 C6 1.345(5) .
C6 C7 1.359(6) .
C7 C8 1.368(7) .
C8 C9 1.350(7) .
C9 C10 1.382(6) .
N3 C15 1.336(5) .
N3 C11 1.338(5) .
C11 C12 1.367(6) .
C12 C13 1.360(6) .
C13 C14 1.345(6) .
C14 C15 1.372(6) .
O1 C16 1.435(5) .
O2 C18 1.412(5) .
O2 Mn8 2.191(3) 2_755
C16 C17 1.522(6) .
C17 C18 1.472(6) .
O3 C19 1.420(4) .
O4 C21 1.418(4) .
O4 Mn8 2.384(3) 2_755
C19 C20 1.489(6) .
C20 C21 1.478(6) .
O5 C22 1.422(4) .
O6 C24 1.424(5) .
C22 C23A 1.504(9) .
C22 C23B 1.534(12) .
C23A C24 1.433(9) .
C24 C23B 1.361(12) .
O7 C25 1.416(4) .
O8 C27 1.407(4) .
C25 C26 1.505(5) .
C26 C27 1.516(5) .
O9 C28 1.414(4) .
O10 C30 1.400(5) .
C28 C29A 1.467(10) .
C28 C29B 1.533(12) .
C29A C30 1.418(10) .
C30 C29B 1.325(11) .
C31 C32 1.508(6) .
C32 O11 1.216(5) .
C32 O12 1.245(5) .
C33 C34 1.484(5) .
C34 O14 1.208(4) 2_755
C34 O13 1.273(4) .
O14 C34 1.208(4) 2_755
N4 N5 1.210(5) .
N5 N6 1.148(5) .
N7 N8 1.216(5) .
N8 N9 1.131(5) .
N10 N11 1.172(4) .
N11 N10 1.172(4) 2_656
O18 Mn8 2.288(2) 2_755
C35 N12 1.145(6) .
C35 C36 1.389(8) .
O19A O19B 1.66(3) .
O21 O21 1.45(4) 2_646
